data_4028053
loop_
_publ_author_name
'Stephen G. Davies'
'Ai M. Fletcher'
'Emma M. Foster'
'James A. Lee'
'Paul M. Roberts'
'James E. Thomson'

_publ_contact_author 'Stephen G. Davies'
_publ_contact_author_email steve.davies@chem.ox.ac.uk
_publ_contact_author_fax '+44 1865 275633'
_publ_contact_author_phone '+44 1865 275695'
_publ_section_title
;
 Asymmetric Syntheses of APTO and AETD: the \b-Amino Acid Fragments within
 Microsclerodermins C, D, and E
;
_journal_name_full 'Journal of Organic Chemistry'
_journal_page_first 2500
_journal_page_last 2510
_journal_paper_doi 10.1021/jo302731m
_journal_volume 78
_journal_year 2013
_chemical_absolute_configuration ad
_chemical_formula_moiety 'C23 H33 N1 O7'
_chemical_formula_sum 'C23 H33 N O7'
_chemical_formula_weight 435.52
_space_group_IT_number 19
_symmetry_cell_setting orthorhombic
_symmetry_space_group_name_Hall 'P 2ac 2ab'
_symmetry_space_group_name_H-M 'P 21 21 21'
_atom_sites_solution_hydrogens difmap
_atom_sites_solution_primary direct
_cell_angle_alpha 90
_cell_angle_beta 90
_cell_angle_gamma 90
_cell_formula_units_Z 4
_cell_length_a 5.49231(8)
_cell_length_b 16.4313(3)
_cell_length_c 25.7470(4)
_cell_measurement_reflns_used 0
_cell_measurement_temperature 150
_cell_measurement_theta_max 0
_cell_measurement_theta_min 0
_cell_volume 2323.56(7)
_computing_cell_refinement 'CrysAlis, (Oxford Diffraction, 2002)'
_computing_data_collection 'SuperNova, (Oxford Diffraction, 2010)'
_computing_data_reduction 'CrysAlis, (Oxford Diffraction, 2002)'
_computing_molecular_graphics 'CAMERON (Watkin et al., 1996)'
_computing_publication_material 'CRYSTALS (Betteridge et al., 2003)'
_computing_structure_refinement 'CRYSTALS (Betteridge et al., 2003)'
_computing_structure_solution 'SIR92 (Altomare et al., 1994)'
_diffrn_ambient_temperature 150
_diffrn_measured_fraction_theta_full 0.995
_diffrn_measured_fraction_theta_max 0.992
_diffrn_measurement_device Area
_diffrn_measurement_device_type 'Oxford Diffraction SuperNova'
_diffrn_measurement_method \w/2\q
_diffrn_radiation_monochromator graphite
_diffrn_radiation_type 'Cu K\a'
_diffrn_radiation_wavelength 1.54184
_diffrn_reflns_av_R_equivalents 0.023
_diffrn_reflns_limit_h_max 6
_diffrn_reflns_limit_h_min -3
_diffrn_reflns_limit_k_max 20
_diffrn_reflns_limit_k_min -20
_diffrn_reflns_limit_l_max 32
_diffrn_reflns_limit_l_min -30
_diffrn_reflns_number 11091
_diffrn_reflns_theta_full 75.230
_diffrn_reflns_theta_max 76.765
_diffrn_reflns_theta_min 3.191
_diffrn_standards_number 0
_exptl_absorpt_coefficient_mu 0.756
_exptl_absorpt_correction_T_max 0.9629
_exptl_absorpt_correction_T_min 0.9272
_exptl_absorpt_correction_type none
_exptl_crystal_colour colourless
_exptl_crystal_density_diffrn 1.245
_exptl_crystal_description block
_exptl_crystal_F_000 936
_exptl_crystal_size_max 0.270
_exptl_crystal_size_mid 0.100
_exptl_crystal_size_min 0.050
_refine_diff_density_max 0.18
_refine_diff_density_min -0.17
_refine_ls_abs_structure_details 'Flack (1983), 0 Friedel-pairs'
_refine_ls_abs_structure_Flack -0.08(9)
_refine_ls_extinction_method none
_refine_ls_goodness_of_fit_ref 1.0000
_refine_ls_hydrogen_treatment constr
_refine_ls_matrix_type full
_refine_ls_number_parameters 281
_refine_ls_number_reflns 10112
_refine_ls_number_restraints 0
_refine_ls_R_factor_all 0.0333
_refine_ls_R_factor_gt 0.0306
_refine_ls_shift/su_max 0.0009890
_refine_ls_shift/su_mean 0.0000931
_refine_ls_structure_factor_coef Fsqd
_refine_ls_weighting_details
;
 Method, part 1, Chebychev polynomial, (Watkin, 1994, Prince, 1982) 
 [weight] = 1.0/[A~0~*T~0~(x)+A~1~*T~1~(x) ... +A~n-1~]*T~n-1~(x)] 
 where A~i~ are the Chebychev coefficients listed below and x= Fcalc/Fmax 
 Method = Robust Weighting (Prince, 1982) 
 W = [weight] * [1-(deltaF/6*sigmaF)^2^]^2^ 
 A~i~ are: 
 972. 0.161E+04 0.101E+04 457. 126. 
;
_refine_ls_weighting_scheme calc
_refine_ls_wR_factor_all 0.0779
_refine_ls_wR_factor_gt 0.0748
_refine_ls_wR_factor_ref 0.0779
_reflns_limit_h_max 6
_reflns_limit_h_min -6
_reflns_limit_k_max 20
_reflns_limit_k_min 0
_reflns_limit_l_max 32
_reflns_limit_l_min 0
_reflns_number_gt 9486
_reflns_number_total 2815
_reflns_threshold_expression I>2.0\s(I)
_oxford_diffrn_Wilson_B_factor 2.47
_oxford_diffrn_Wilson_scale 0.03
_oxford_refine_ls_r_factor_ref 0.0333
_oxford_refine_ls_scale 5.15(4)
_oxford_reflns_number_all 10112
_oxford_reflns_threshold_expression_ref I>-3.0\s(I)
_cod_data_source_file jo302731m_si_001_4.cif
_cod_data_source_block 42
_cod_original_cell_volume 2323.57(6)
_cod_original_formula_sum 'C23 H33 N1 O7'
_cod_database_code 4028053

loop_
_symmetry_equiv_pos_as_xyz
x,y,z
x+1/2,-y+1/2,-z
-x,y+1/2,-z+1/2
-x+1/2,-y,z+1/2

loop_
_atom_site_label
_atom_site_type_symbol
_atom_site_fract_x
_atom_site_fract_y
_atom_site_fract_z
_atom_site_U_iso_or_equiv
_atom_site_occupancy
_atom_site_adp_type
_atom_site_refinement_flags_posn
O1 O 0.19028(12) 0.71613(4) 0.56273(3) 0.0246 1.0000 Uani .
C2 C 0.44464(16) 0.70793(6) 0.55528(4) 0.0212 1.0000 Uani .
C3 C 0.49586(18) 0.64518(7) 0.51352(4) 0.0252 1.0000 Uani .
O4 O 0.73216(12) 0.63147(4) 0.50695(2) 0.0231 1.0000 Uani .
C5 C 0.7920(2) 0.57092(7) 0.46796(4) 0.0321 1.0000 Uani .
O6 O 0.33736(14) 0.61116(7) 0.49002(4) 0.0511 1.0000 Uani .
C7 C 0.57946(17) 0.68530(6) 0.60567(3) 0.0206 1.0000 Uani .
N8 N 0.56092(15) 0.59851(5) 0.61723(3) 0.0219 1.0000 Uani .
C9 C 0.76102(17) 0.55164(6) 0.62409(4) 0.0228 1.0000 Uani .
O10 O 0.69451(13) 0.47470(4) 0.63473(3) 0.0276 1.0000 Uani .
C11 C 0.88188(19) 0.41172(6) 0.64297(4) 0.0296 1.0000 Uani .
C12 C 1.0325(2) 0.40137(8) 0.59389(5) 0.0411 1.0000 Uani .
C13 C 0.7283(2) 0.33643(7) 0.65295(6) 0.0458 1.0000 Uani .
C14 C 1.0364(2) 0.43244(9) 0.69005(5) 0.0414 1.0000 Uani .
O15 O 0.96999(13) 0.57606(4) 0.62126(3) 0.0307 1.0000 Uani .
C16 C 0.48682(17) 0.73273(6) 0.65252(3) 0.0216 1.0000 Uani .
O17 O 0.48620(12) 0.81819(4) 0.64259(2) 0.0240 1.0000 Uani .
C18 C 0.65192(19) 0.85688(6) 0.67762(4) 0.0246 1.0000 Uani .
O19 O 0.66746(14) 0.80319(4) 0.72098(2) 0.0275 1.0000 Uani .
C20 C 0.65085(18) 0.72250(6) 0.70061(4) 0.0252 1.0000 Uani .
C21 C 0.5491(2) 0.66574(7) 0.74196(4) 0.0307 1.0000 Uani .
C22 C 0.7231(2) 0.65062(7) 0.78592(4) 0.0315 1.0000 Uani .
C23 C 0.6708(2) 0.66221(6) 0.83552(4) 0.0289 1.0000 Uani .
C24 C 0.8293(2) 0.64708(6) 0.88036(4) 0.0292 1.0000 Uani .
C25 C 0.7686(2) 0.68155(7) 0.92829(4) 0.0349 1.0000 Uani .
C26 C 0.9167(3) 0.66982(8) 0.97131(4) 0.0439 1.0000 Uani .
C27 C 1.1232(3) 0.62351(9) 0.96780(5) 0.0481 1.0000 Uani .
C28 C 1.1846(3) 0.58790(8) 0.92089(5) 0.0448 1.0000 Uani .
C29 C 1.0400(2) 0.59935(7) 0.87771(4) 0.0354 1.0000 Uani .
C30 C 0.5416(2) 0.93620(7) 0.69552(4) 0.0312 1.0000 Uani .
C31 C 0.89641(19) 0.86837(7) 0.65125(5) 0.0345 1.0000 Uani .
H21 H 0.5173 0.7619 0.5424 0.0224 1.0000 Uiso R
H52 H 0.9580 0.5607 0.4705 0.0521 1.0000 Uiso R
H53 H 0.6980 0.5211 0.4731 0.0526 1.0000 Uiso R
H51 H 0.7630 0.5949 0.4353 0.0525 1.0000 Uiso R
H71 H 0.7576 0.6951 0.6003 0.0232 1.0000 Uiso R
H121 H 1.1374 0.3523 0.5966 0.0647 1.0000 Uiso R
H122 H 1.1307 0.4481 0.5880 0.0580 1.0000 Uiso R
H123 H 0.9253 0.3954 0.5645 0.0606 1.0000 Uiso R
H133 H 0.8400 0.2902 0.6590 0.0711 1.0000 Uiso R
H132 H 0.6260 0.3452 0.6825 0.0695 1.0000 Uiso R
H131 H 0.6262 0.3241 0.6238 0.0680 1.0000 Uiso R
H141 H 1.1380 0.3828 0.6999 0.0642 1.0000 Uiso R
H142 H 0.9343 0.4484 0.7185 0.0631 1.0000 Uiso R
H143 H 1.1396 0.4783 0.6841 0.0604 1.0000 Uiso R
H161 H 0.3146 0.7209 0.6618 0.0278 1.0000 Uiso R
H201 H 0.8190 0.7020 0.6908 0.0318 1.0000 Uiso R
H211 H 0.3932 0.6890 0.7553 0.0392 1.0000 Uiso R
H212 H 0.5111 0.6119 0.7242 0.0396 1.0000 Uiso R
H221 H 0.8867 0.6320 0.7749 0.0415 1.0000 Uiso R
H231 H 0.5126 0.6843 0.8422 0.0347 1.0000 Uiso R
H251 H 0.6224 0.7116 0.9314 0.0434 1.0000 Uiso R
H261 H 0.8728 0.6953 1.0031 0.0537 1.0000 Uiso R
H271 H 1.2221 0.6155 0.9980 0.0605 1.0000 Uiso R
H281 H 1.3300 0.5583 0.9169 0.0575 1.0000 Uiso R
H291 H 1.0894 0.5740 0.8460 0.0439 1.0000 Uiso R
H301 H 0.6546 0.9645 0.7150 0.0473 1.0000 Uiso R
H302 H 0.4027 0.9258 0.7164 0.0493 1.0000 Uiso R
H303 H 0.4895 0.9699 0.6648 0.0483 1.0000 Uiso R
H313 H 1.0112 0.8918 0.6760 0.0551 1.0000 Uiso R
H312 H 0.8844 0.9061 0.6217 0.0524 1.0000 Uiso R
H311 H 0.9634 0.8183 0.6391 0.0534 1.0000 Uiso R
H81 H 0.4334 0.5761 0.6181 0.0208 1.0000 Uiso R
H11 H 0.1225 0.6722 0.5553 0.0464 1.0000 Uiso R

loop_
_atom_site_aniso_label
_atom_site_aniso_U_11
_atom_site_aniso_U_22
_atom_site_aniso_U_33
_atom_site_aniso_U_23
_atom_site_aniso_U_13
_atom_site_aniso_U_12
O1 0.0180(3) 0.0281(4) 0.0279(3) 0.0000(3) 0.0012(3) 0.0010(3)
C2 0.0169(4) 0.0243(5) 0.0225(4) 0.0018(4) 0.0008(4) -0.0009(4)
C3 0.0189(5) 0.0342(5) 0.0225(4) -0.0007(4) 0.0001(4) -0.0026(4)
O4 0.0188(3) 0.0271(3) 0.0234(3) -0.0040(3) 0.0003(2) -0.0018(3)
C5 0.0254(5) 0.0377(6) 0.0331(5) -0.0141(5) 0.0027(4) -0.0024(5)
O6 0.0213(4) 0.0786(7) 0.0532(5) -0.0363(5) -0.0003(4) -0.0058(4)
C7 0.0199(4) 0.0195(4) 0.0223(4) 0.0008(4) 0.0019(3) -0.0007(4)
N8 0.0186(4) 0.0203(4) 0.0269(4) 0.0021(3) 0.0012(3) -0.0033(3)
C9 0.0238(5) 0.0226(5) 0.0219(4) 0.0007(4) 0.0006(4) -0.0001(4)
O10 0.0240(3) 0.0208(3) 0.0380(4) 0.0049(3) 0.0006(3) 0.0009(3)
C11 0.0281(5) 0.0230(5) 0.0377(5) 0.0065(4) 0.0034(4) 0.0052(4)
C12 0.0437(7) 0.0334(6) 0.0461(7) -0.0067(5) 0.0101(5) 0.0032(6)
C13 0.0387(6) 0.0240(6) 0.0745(8) 0.0129(6) 0.0057(6) 0.0026(5)
C14 0.0374(6) 0.0495(7) 0.0371(6) 0.0137(5) -0.0010(5) 0.0051(6)
O15 0.0209(4) 0.0266(4) 0.0446(4) 0.0030(3) -0.0005(3) -0.0005(3)
C16 0.0210(5) 0.0220(5) 0.0218(4) 0.0007(4) 0.0012(4) 0.0003(4)
O17 0.0260(3) 0.0207(3) 0.0252(3) -0.0020(3) -0.0048(3) 0.0020(3)
C18 0.0233(5) 0.0262(5) 0.0242(5) -0.0015(4) -0.0025(4) -0.0001(4)
O19 0.0329(4) 0.0291(4) 0.0206(3) -0.0025(3) -0.0042(3) -0.0006(3)
C20 0.0266(5) 0.0271(5) 0.0218(4) -0.0005(4) -0.0006(4) 0.0007(4)
C21 0.0355(6) 0.0325(6) 0.0240(5) 0.0039(4) -0.0013(4) -0.0017(5)
C22 0.0353(6) 0.0327(6) 0.0264(5) 0.0043(4) -0.0008(4) 0.0024(5)
C23 0.0341(5) 0.0239(5) 0.0285(5) 0.0024(4) -0.0003(4) 0.0010(4)
C24 0.0384(6) 0.0248(5) 0.0244(4) 0.0044(4) -0.0020(4) -0.0074(5)
C25 0.0446(6) 0.0323(6) 0.0278(5) -0.0007(4) 0.0019(5) -0.0060(5)
C26 0.0602(8) 0.0461(7) 0.0254(5) -0.0012(5) -0.0043(5) -0.0175(6)
C27 0.0532(8) 0.0549(8) 0.0363(6) 0.0131(6) -0.0189(6) -0.0188(7)
C28 0.0414(7) 0.0472(7) 0.0458(7) 0.0125(6) -0.0109(6) -0.0028(6)
C29 0.0403(6) 0.0331(6) 0.0327(5) 0.0040(5) 0.0019(5) 0.0001(5)
C30 0.0296(5) 0.0286(5) 0.0353(5) -0.0081(4) -0.0008(4) 0.0002(5)
C31 0.0249(5) 0.0366(6) 0.0419(6) 0.0009(5) 0.0027(5) -0.0008(5)

loop_
_atom_type_symbol
_atom_type_scat_dispersion_real
_atom_type_scat_dispersion_imag
_atom_type_scat_Cromer_Mann_a1
_atom_type_scat_Cromer_Mann_b1
_atom_type_scat_Cromer_Mann_a2
_atom_type_scat_Cromer_Mann_b2
_atom_type_scat_Cromer_Mann_a3
_atom_type_scat_Cromer_Mann_b3
_atom_type_scat_Cromer_Mann_a4
_atom_type_scat_Cromer_Mann_b4
_atom_type_scat_Cromer_Mann_c
_atom_type_scat_source
C 0.0181 0.0091 2.3100 20.8439 1.0200 10.2075 1.5886 0.5687 0.8650 51.6512 0.2156 'International Tables Vol C 4.2.6.8 and 6.1.1.4'
H 0.0000 0.0000 0.4930 10.5109 0.3229 26.1257 0.1402 3.1424 0.0408 57.7998 0.0030 'International Tables Vol C 4.2.6.8 and 6.1.1.4'
N 0.0311 0.0180 12.2126 0.0057 3.1322 9.8933 2.0125 28.9975 1.1663 0.5826 -11.5290 'International Tables Vol C 4.2.6.8 and 6.1.1.4'
O 0.0492 0.0322 3.0485 13.2771 2.2868 5.7011 1.5463 0.3239 0.8670 32.9089 0.2508 'International Tables Vol C 4.2.6.8 and 6.1.1.4'

loop_
_geom_angle_atom_site_label_1
_geom_angle_atom_site_label_2
_geom_angle_atom_site_label_3
_geom_angle
_geom_angle_publ_flag
C2 O1 H11 109.1 no
O1 C2 C3 110.10(8) yes
O1 C2 C7 112.53(7) yes
C3 C2 C7 110.12(8) yes
O1 C2 H21 110.2 no
C3 C2 H21 106.6 no
C7 C2 H21 107.1 no
C2 C3 O4 112.77(8) yes
C2 C3 O6 122.71(9) yes
O4 C3 O6 124.50(10) yes
C3 O4 C5 115.20(8) yes
O4 C5 H52 107.3 no
O4 C5 H53 111.2 no
H52 C5 H53 110.9 no
O4 C5 H51 107.0 no
H52 C5 H51 107.8 no
H53 C5 H51 112.5 no
C2 C7 N8 111.97(8) yes
C2 C7 C16 112.52(8) yes
N8 C7 C16 108.36(7) yes
C2 C7 H71 108.3 no
N8 C7 H71 104.7 no
C16 C7 H71 110.7 no
C7 N8 C9 121.71(8) yes
C7 N8 H81 121.5 no
C9 N8 H81 116.7 no
N8 C9 O10 109.94(8) yes
N8 C9 O15 124.74(9) yes
O10 C9 O15 125.32(9) yes
C9 O10 C11 119.98(8) yes
O10 C11 C12 109.79(9) yes
O10 C11 C13 102.02(8) yes
C12 C11 C13 110.59(10) yes
O10 C11 C14 110.34(9) yes
C12 C11 C14 112.62(9) yes
C13 C11 C14 110.98(10) yes
C11 C12 H121 110.3 no
C11 C12 H122 110.5 no
H121 C12 H122 109.7 no
C11 C12 H123 109.3 no
H121 C12 H123 109.1 no
H122 C12 H123 107.7 no
C11 C13 H133 108.0 no
C11 C13 H132 109.8 no
H133 C13 H132 110.7 no
C11 C13 H131 111.4 no
H133 C13 H131 108.9 no
H132 C13 H131 108.1 no
C11 C14 H141 109.0 no
C11 C14 H142 110.1 no
H141 C14 H142 110.4 no
C11 C14 H143 112.3 no
H141 C14 H143 110.3 no
H142 C14 H143 104.8 no
C7 C16 O17 111.23(7) yes
C7 C16 C20 112.65(8) yes
O17 C16 C20 104.65(8) yes
C7 C16 H161 114.1 no
O17 C16 H161 103.5 no
C20 C16 H161 110.0 no
C16 O17 C18 108.83(7) yes
O17 C18 O19 104.89(8) yes
O17 C18 C30 108.72(8) yes
O19 C18 C30 108.61(8) yes
O17 C18 C31 109.67(8) yes
O19 C18 C31 112.00(8) yes
C30 C18 C31 112.63(9) yes
C18 O19 C20 106.43(7) yes
C16 C20 O19 103.37(8) yes
C16 C20 C21 114.49(8) yes
O19 C20 C21 109.59(8) yes
C16 C20 H201 111.6 no
O19 C20 H201 109.9 no
C21 C20 H201 107.7 no
C20 C21 C22 113.28(9) yes
C20 C21 H211 108.8 no
C22 C21 H211 110.4 no
C20 C21 H212 107.0 no
C22 C21 H212 109.1 no
H211 C21 H212 108.1 no
C21 C22 C23 124.43(11) yes
C21 C22 H221 114.3 no
C23 C22 H221 121.2 no
C22 C23 C24 127.32(11) yes
C22 C23 H231 115.2 no
C24 C23 H231 117.4 no
C23 C24 C25 118.97(10) yes
C23 C24 C29 123.17(10) yes
C25 C24 C29 117.86(10) yes
C24 C25 C26 120.57(12) yes
C24 C25 H251 119.3 no
C26 C25 H251 120.1 no
C25 C26 C27 120.66(12) yes
C25 C26 H261 118.5 no
C27 C26 H261 120.8 no
C26 C27 C28 119.65(11) yes
C26 C27 H271 119.6 no
C28 C27 H271 120.8 no
C27 C28 C29 120.36(13) yes
C27 C28 H281 121.4 no
C29 C28 H281 118.2 no
C24 C29 C28 120.89(11) yes
C24 C29 H291 121.4 no
C28 C29 H291 117.7 no
C18 C30 H301 109.3 no
C18 C30 H302 109.9 no
H301 C30 H302 108.9 no
C18 C30 H303 110.4 no
H301 C30 H303 109.9 no
H302 C30 H303 108.5 no
C18 C31 H313 109.3 no
C18 C31 H312 111.4 no
H313 C31 H312 107.4 no
C18 C31 H311 112.4 no
H313 C31 H311 107.7 no
H312 C31 H311 108.4 no

loop_
_geom_bond_atom_site_label_1
_geom_bond_atom_site_label_2
_geom_bond_distance
_geom_bond_publ_flag
O1 C2 1.4165(11) yes
O1 H11 0.835 no
C2 C3 1.5160(14) yes
C2 C7 1.5396(12) yes
C2 H21 1.028 no
C3 O4 1.3280(13) yes
C3 O6 1.1985(14) yes
O4 C5 1.4511(12) yes
C5 H52 0.930 no
C5 H53 0.977 no
C5 H51 0.941 no
C7 N8 1.4603(12) yes
C7 C16 1.5237(13) yes
C7 H71 1.001 no
N8 C9 1.3536(13) yes
N8 H81 0.792 no
C9 O10 1.3442(12) yes
C9 O15 1.2180(13) yes
O10 C11 1.4748(12) yes
C11 C12 1.5200(16) yes
C11 C13 1.5192(16) yes
C11 C14 1.5184(17) yes
C12 H121 0.994 no
C12 H122 0.951 no
C12 H123 0.963 no
C13 H133 0.989 no
C13 H132 0.957 no
C13 H131 0.958 no
C14 H141 1.020 no
C14 H142 0.959 no
C14 H143 0.955 no
C16 O17 1.4273(11) yes
C16 C20 1.5403(13) yes
C16 H161 0.995 no
O17 C18 1.4304(12) yes
C18 O19 1.4256(12) yes
C18 C30 1.5094(15) yes
C18 C31 1.5164(14) yes
O19 C20 1.4289(13) yes
C20 C21 1.5216(14) yes
C20 H201 1.015 no
C21 C22 1.5020(15) yes
C21 H211 0.999 no
C21 H212 1.018 no
C22 C23 1.3228(16) yes
C22 H221 0.991 no
C23 C24 1.4673(15) yes
C23 H231 0.957 no
C24 C25 1.3981(16) yes
C24 C29 1.3993(17) yes
C25 C26 1.3876(17) yes
C25 H251 0.946 no
C26 C27 1.369(2) yes
C26 H261 0.952 no
C27 C28 1.384(2) yes
C27 H271 0.957 no
C28 C29 1.3792(17) yes
C28 H281 0.941 no
C29 H291 0.955 no
C30 H301 0.923 no
C30 H302 0.949 no
C30 H303 1.008 no
C31 H313 0.975 no
C31 H312 0.982 no
C31 H311 0.954 no

loop_
_geom_hbond_atom_site_label_D
_geom_hbond_atom_site_label_H
_geom_hbond_atom_site_label_A
_geom_hbond_site_symmetry_A
_geom_hbond_angle_DHA
_geom_hbond_distance_DH
_geom_hbond_distance_HA
_geom_hbond_distance_DA
_geom_hbond_publ_flag
C5 H52 O6 1_655 147.09(4) 0.930 2.298 3.1196(16) yes
C7 H71 O1 1_655 165.96(2) 1.001 2.589 3.5685(16) yes
N8 H81 O15 1_455 152.23(2) 0.792 2.546 3.2681(16) yes
O1 H11 O4 1_455 135.09(2) 0.835 2.568 3.2137(16) yes
O1 H11 O15 1_455 123.28(2) 0.835 2.465 3.0054(16) yes
